data_7239640
loop_
_publ_author_name
'Guo, Yaning'
'Hu, Xiaobing'
'Zhang, Xinli'
'Pu, Xiaohua'
'Wang, Yue'

_publ_section_title
;
 The synthesis of a Cu(ii) Schiff base complex using a bidentate N2O2
 donor ligand: crystal structure, photophysical properties, and
 antibacterial activities
;
_journal_issue 71
_journal_name_full 'RSC Advances'
_journal_page_first 41737
_journal_paper_doi 10.1039/C9RA07298E
_journal_volume 9
_journal_year 2019
_chemical_formula_sum 'C30 H24 Br2 Cl2 Cu N2 O2'
_chemical_formula_weight 738.77
_space_group_IT_number 15
_space_group_name_Hall '-C 2yc'
_space_group_name_H-M_alt 'C 1 2/c 1'
_symmetry_cell_setting monoclinic
_symmetry_space_group_name_H-M 'C 1 2/c 1'
_atom_sites_solution_hydrogens geom
_atom_sites_solution_primary direct
_atom_sites_solution_secondary difmap
_audit_creation_method SHELXL-97
_audit_update_record
;
2014-12-24 deposited with the CCDC.	2019-11-22 downloaded from the CCDC.
;
_cell_angle_alpha 90.00
_cell_angle_beta 106.547(3)
_cell_angle_gamma 90.00
_cell_formula_units_Z 4
_cell_length_a 10.515(2)
_cell_length_b 18.508(4)
_cell_length_c 15.602(3)
_cell_measurement_reflns_used 5651
_cell_measurement_temperature 153(2)
_cell_measurement_theta_max 31.507
_cell_measurement_theta_min 2.201
_cell_volume 2910.6(10)
_computing_cell_refinement 'CrystalClear (Rigaku Inc., 2008)'
_computing_data_collection 'CrystalClear (Rigaku Inc., 2008)'
_computing_data_reduction 'CrystalClear (Rigaku Inc., 2008)'
_computing_structure_refinement 'SHELXL-97 (Sheldrick, 1997)'
_computing_structure_solution 'SHELXS-97 (Sheldrick, 1990)'
_diffrn_ambient_temperature 153(2)
_diffrn_detector_area_resol_mean 28.5714
_diffrn_measured_fraction_theta_full 0.993
_diffrn_measured_fraction_theta_max 0.993
_diffrn_measurement_device_type AFC10/Saturn724+
_diffrn_measurement_method 'phi and omega scans'
_diffrn_radiation_monochromator graphite
_diffrn_radiation_source 'Rotating Anode'
_diffrn_radiation_type MoK\a
_diffrn_radiation_wavelength 0.71073
_diffrn_reflns_av_R_equivalents 0.0412
_diffrn_reflns_av_sigmaI/netI 0.0407
_diffrn_reflns_limit_h_max 15
_diffrn_reflns_limit_h_min -15
_diffrn_reflns_limit_k_max 27
_diffrn_reflns_limit_k_min -25
_diffrn_reflns_limit_l_max 22
_diffrn_reflns_limit_l_min -22
_diffrn_reflns_number 18540
_diffrn_reflns_theta_full 31.51
_diffrn_reflns_theta_max 31.51
_diffrn_reflns_theta_min 2.95
_diffrn_standards_decay_% 0
_diffrn_standards_interval_count 0
_diffrn_standards_interval_time 0
_diffrn_standards_number 0
_exptl_absorpt_coefficient_mu 3.711
_exptl_absorpt_correction_T_max 0.5391
_exptl_absorpt_correction_T_min 0.3831
_exptl_absorpt_correction_type Multi-scans
_exptl_crystal_colour Black
_exptl_crystal_density_diffrn 1.686
_exptl_crystal_density_method 'not measured'
_exptl_crystal_description Chip
_exptl_crystal_F_000 1468
_exptl_crystal_size_max 0.32
_exptl_crystal_size_mid 0.28
_exptl_crystal_size_min 0.19
_refine_diff_density_max 0.652
_refine_diff_density_min -0.633
_refine_diff_density_rms 0.090
_refine_ls_extinction_method none
_refine_ls_goodness_of_fit_ref 0.998
_refine_ls_hydrogen_treatment constr
_refine_ls_matrix_type full
_refine_ls_number_parameters 179
_refine_ls_number_reflns 4821
_refine_ls_number_restraints 0
_refine_ls_restrained_S_all 0.998
_refine_ls_R_factor_all 0.0422
_refine_ls_R_factor_gt 0.0336
_refine_ls_shift/su_max 0.001
_refine_ls_shift/su_mean 0.000
_refine_ls_structure_factor_coef Fsqd
_refine_ls_weighting_details 'calc w=1/[\s^2^(Fo^2^)+(0.0351P)^2^+0.1600P] where P=(Fo^2^+2Fc^2^)/3'
_refine_ls_weighting_scheme calc
_refine_ls_wR_factor_gt 0.0710
_refine_ls_wR_factor_ref 0.0751
_reflns_number_gt 4132
_reflns_number_total 4821
_reflns_threshold_expression >2sigma(I)
_cod_data_source_file c9ra07298e2.cif
_cod_data_source_block y3005
_cod_depositor_comments
;
The following automatic conversions were performed:

data item '_symmetry_cell_setting' value 'Monoclinic' was changed to
'monoclinic' in accordance with the
/home/data/users/saulius/crontab/automatic-downloads/rss-feeds/RSC/lib/dictionaries/cif_core.dic
dictionary named 'cif_core.dic' version 2.4.2 last updated on
2011-04-26.

Automatic conversion script
Id: cif_fix_values 7556 2019-12-06 15:28:31Z antanas 
;
_cod_original_cell_volume 2910.5(10)
_cod_original_sg_symbol_H-M C2/c
_cod_database_code 7239640

loop_
_symmetry_equiv_pos_as_xyz
'x, y, z'
'-x, y, -z+1/2'
'x+1/2, y+1/2, z'
'-x+1/2, y+1/2, -z+1/2'
'-x, -y, -z'
'x, -y, z-1/2'
'-x+1/2, -y+1/2, -z'
'x+1/2, -y+1/2, z-1/2'

loop_
_atom_site_label
_atom_site_type_symbol
_atom_site_fract_x
_atom_site_fract_y
_atom_site_fract_z
_atom_site_U_iso_or_equiv
_atom_site_adp_type
_atom_site_occupancy
_atom_site_symmetry_multiplicity
_atom_site_calc_flag
_atom_site_refinement_flags
Cu1 Cu 0.5000 0.098570(17) 0.2500 0.01812(8) Uani 1 2 d S
Br1 Br 0.738911(18) 0.042175(10) 0.554321(12) 0.02504(6) Uani 1 1 d .
Cl1 Cl 0.33373(5) 0.17074(3) 0.65995(3) 0.03704(14) Uani 1 1 d .
O1 O 0.55751(13) 0.07811(7) 0.37335(8) 0.0219(3) Uani 1 1 d .
N1 N 0.31973(14) 0.12585(8) 0.25347(9) 0.0195(3) Uani 1 1 d .
C1 C 0.37738(17) 0.13244(10) 0.41614(11) 0.0187(3) Uani 1 1 d .
C2 C 0.50307(17) 0.09841(9) 0.43410(11) 0.0177(3) Uani 1 1 d .
C3 C 0.57005(17) 0.08641(9) 0.52611(12) 0.0194(3) Uani 1 1 d .
C4 C 0.51895(18) 0.10731(10) 0.59420(12) 0.0226(4) Uani 1 1 d .
H4 H 0.5664 0.0980 0.6547 0.027 Uiso 1 1 calc R
C5 C 0.39706(19) 0.14225(10) 0.57333(12) 0.0240(4) Uani 1 1 d .
C6 C 0.32618(18) 0.15503(10) 0.48646(12) 0.0223(4) Uani 1 1 d .
H6 H 0.2429 0.1790 0.4734 0.027 Uiso 1 1 calc R
C7 C 0.29142(17) 0.14150(10) 0.32662(12) 0.0200(3) Uani 1 1 d .
H7 H 0.2057 0.1608 0.3209 0.024 Uiso 1 1 calc R
C8 C 0.21565(17) 0.13824(10) 0.17144(12) 0.0212(4) Uani 1 1 d .
C9 C 0.21478(19) 0.20421(10) 0.12743(12) 0.0236(4) Uani 1 1 d .
C10 C 0.1150(2) 0.21575(11) 0.04819(13) 0.0285(4) Uani 1 1 d .
H10 H 0.1121 0.2601 0.0171 0.034 Uiso 1 1 calc R
C11 C 0.0201(2) 0.16368(12) 0.01416(13) 0.0319(5) Uani 1 1 d .
H11 H -0.0476 0.1725 -0.0399 0.038 Uiso 1 1 calc R
C12 C 0.02334(19) 0.09861(12) 0.05861(13) 0.0315(5) Uani 1 1 d .
H12 H -0.0431 0.0633 0.0352 0.038 Uiso 1 1 calc R
C13 C 0.12312(19) 0.08426(11) 0.13747(13) 0.0268(4) Uani 1 1 d .
C14 C 0.3193(2) 0.26034(11) 0.16422(13) 0.0301(4) Uani 1 1 d .
H14A H 0.3014 0.3032 0.1257 0.036 Uiso 1 1 calc R
H14B H 0.4067 0.2407 0.1661 0.036 Uiso 1 1 calc R
H14C H 0.3181 0.2737 0.2248 0.036 Uiso 1 1 calc R
C15 C 0.1334(3) 0.01134(14) 0.18243(16) 0.0441(6) Uani 1 1 d .
H15A H 0.2186 -0.0110 0.1841 0.053 Uiso 1 1 calc R
H15B H 0.0608 -0.0197 0.1488 0.053 Uiso 1 1 calc R
H15C H 0.1276 0.0174 0.2436 0.053 Uiso 1 1 calc R

loop_
_atom_site_aniso_label
_atom_site_aniso_U_11
_atom_site_aniso_U_22
_atom_site_aniso_U_33
_atom_site_aniso_U_23
_atom_site_aniso_U_13
_atom_site_aniso_U_12
Cu1 0.01562(14) 0.02328(16) 0.01505(15) 0.000 0.00368(11) 0.000
Br1 0.02126(10) 0.02774(11) 0.02345(11) 0.00367(7) 0.00206(8) 0.00436(7)
Cl1 0.0350(3) 0.0578(4) 0.0192(2) -0.0039(2) 0.0091(2) 0.0111(2)
O1 0.0211(6) 0.0281(7) 0.0161(6) 0.0024(5) 0.0048(5) 0.0041(5)
N1 0.0160(7) 0.0249(8) 0.0164(7) 0.0013(6) 0.0028(6) 0.0003(6)
C1 0.0175(8) 0.0217(9) 0.0167(8) -0.0005(7) 0.0044(6) -0.0015(7)
C2 0.0181(8) 0.0174(8) 0.0171(8) 0.0010(6) 0.0045(6) -0.0021(6)
C3 0.0171(8) 0.0196(8) 0.0196(8) 0.0026(7) 0.0020(7) 0.0006(7)
C4 0.0247(9) 0.0252(9) 0.0161(8) 0.0010(7) 0.0028(7) -0.0007(7)
C5 0.0246(9) 0.0297(10) 0.0193(9) -0.0042(7) 0.0087(7) -0.0017(8)
C6 0.0197(8) 0.0275(9) 0.0198(9) -0.0013(7) 0.0060(7) 0.0007(7)
C7 0.0175(8) 0.0218(9) 0.0203(9) 0.0012(7) 0.0045(7) 0.0006(7)
C8 0.0160(8) 0.0298(10) 0.0175(8) 0.0013(7) 0.0044(7) 0.0035(7)
C9 0.0243(9) 0.0265(9) 0.0203(9) 0.0007(7) 0.0071(7) 0.0057(7)
C10 0.0307(10) 0.0322(11) 0.0226(9) 0.0073(8) 0.0074(8) 0.0133(9)
C11 0.0205(9) 0.0525(14) 0.0193(10) 0.0021(9) 0.0001(7) 0.0099(9)
C12 0.0194(9) 0.0483(13) 0.0236(10) -0.0025(9) 0.0012(8) -0.0044(9)
C13 0.0203(9) 0.0356(11) 0.0224(9) 0.0045(8) 0.0028(7) -0.0026(8)
C14 0.0380(12) 0.0262(10) 0.0245(10) 0.0023(8) 0.0062(9) -0.0012(9)
C15 0.0431(14) 0.0401(13) 0.0398(13) 0.0082(11) -0.0031(11) -0.0165(11)

loop_
_atom_type_symbol
_atom_type_description
_atom_type_scat_dispersion_real
_atom_type_scat_dispersion_imag
_atom_type_scat_source
C C 0.0033 0.0016 'International Tables Vol C Tables 4.2.6.8 and 6.1.1.4'
H H 0.0000 0.0000 'International Tables Vol C Tables 4.2.6.8 and 6.1.1.4'
N N 0.0061 0.0033 'International Tables Vol C Tables 4.2.6.8 and 6.1.1.4'
O O 0.0106 0.0060 'International Tables Vol C Tables 4.2.6.8 and 6.1.1.4'
Cl Cl 0.1484 0.1585 'International Tables Vol C Tables 4.2.6.8 and 6.1.1.4'
Cu Cu 0.3201 1.2651 'International Tables Vol C Tables 4.2.6.8 and 6.1.1.4'
Br Br -0.2901 2.4595 'International Tables Vol C Tables 4.2.6.8 and 6.1.1.4'

loop_
_geom_angle_atom_site_label_1
_geom_angle_atom_site_label_2
_geom_angle_atom_site_label_3
_geom_angle
_geom_angle_site_symmetry_1
_geom_angle_site_symmetry_3
O1 Cu1 O1 156.81(8) 2_655 .
O1 Cu1 N1 92.75(6) 2_655 .
O1 Cu1 N1 93.13(6) . .
O1 Cu1 N1 93.13(6) 2_655 2_655
O1 Cu1 N1 92.75(6) . 2_655
N1 Cu1 N1 150.41(9) . 2_655
C2 O1 Cu1 127.53(12) . .
C7 N1 C8 116.08(15) . .
C7 N1 Cu1 123.05(12) . .
C8 N1 Cu1 120.41(11) . .
C6 C1 C2 121.11(16) . .
C6 C1 C7 116.40(16) . .
C2 C1 C7 122.36(15) . .
O1 C2 C1 124.45(15) . .
O1 C2 C3 119.84(16) . .
C1 C2 C3 115.71(15) . .
C4 C3 C2 122.99(16) . .
C4 C3 Br1 119.32(13) . .
C2 C3 Br1 117.66(13) . .
C3 C4 C5 119.16(17) . .
C3 C4 H4 120.4 . .
C5 C4 H4 120.4 . .
C6 C5 C4 121.23(16) . .
C6 C5 Cl1 119.55(15) . .
C4 C5 Cl1 119.21(14) . .
C5 C6 C1 119.76(17) . .
C5 C6 H6 120.1 . .
C1 C6 H6 120.1 . .
N1 C7 C1 126.26(16) . .
N1 C7 H7 116.9 . .
C1 C7 H7 116.9 . .
C13 C8 C9 122.27(17) . .
C13 C8 N1 119.65(16) . .
C9 C8 N1 118.05(16) . .
C10 C9 C8 117.88(18) . .
C10 C9 C14 121.20(18) . .
C8 C9 C14 120.92(17) . .
C11 C10 C9 120.96(19) . .
C11 C10 H10 119.5 . .
C9 C10 H10 119.5 . .
C10 C11 C12 120.17(18) . .
C10 C11 H11 119.9 . .
C12 C11 H11 119.9 . .
C11 C12 C13 120.77(19) . .
C11 C12 H12 119.6 . .
C13 C12 H12 119.6 . .
C8 C13 C12 117.90(19) . .
C8 C13 C15 121.02(18) . .
C12 C13 C15 121.03(19) . .
C9 C14 H14A 109.5 . .
C9 C14 H14B 109.5 . .
H14A C14 H14B 109.5 . .
C9 C14 H14C 109.5 . .
H14A C14 H14C 109.5 . .
H14B C14 H14C 109.5 . .
C13 C15 H15A 109.5 . .
C13 C15 H15B 109.5 . .
H15A C15 H15B 109.5 . .
C13 C15 H15C 109.5 . .
H15A C15 H15C 109.5 . .
H15B C15 H15C 109.5 . .

loop_
_geom_bond_atom_site_label_1
_geom_bond_atom_site_label_2
_geom_bond_distance
_geom_bond_site_symmetry_2
Cu1 O1 1.8841(12) 2_655
Cu1 O1 1.8841(12) .
Cu1 N1 1.9772(15) .
Cu1 N1 1.9772(15) 2_655
Br1 C3 1.8899(18) .
Cl1 C5 1.7495(18) .
O1 C2 1.295(2) .
N1 C7 1.292(2) .
N1 C8 1.446(2) .
C1 C6 1.416(2) .
C1 C2 1.418(2) .
C1 C7 1.441(2) .
C2 C3 1.425(2) .
C3 C4 1.376(2) .
C4 C5 1.389(3) .
C4 H4 0.9500 .
C5 C6 1.368(3) .
C6 H6 0.9500 .
C7 H7 0.9500 .
C8 C13 1.390(3) .
C8 C9 1.400(3) .
C9 C10 1.392(3) .
C9 C14 1.503(3) .
C10 C11 1.380(3) .
C10 H10 0.9500 .
C11 C12 1.385(3) .
C11 H11 0.9500 .
C12 C13 1.396(3) .
C12 H12 0.9500 .
C13 C15 1.511(3) .
C14 H14A 0.9800 .
C14 H14B 0.9800 .
C14 H14C 0.9800 .
C15 H15A 0.9800 .
C15 H15B 0.9800 .
C15 H15C 0.9800 .

loop_
_geom_torsion_atom_site_label_1
_geom_torsion_atom_site_label_2
_geom_torsion_atom_site_label_3
_geom_torsion_atom_site_label_4
_geom_torsion
_geom_torsion_site_symmetry_1
O1 Cu1 O1 C2 -122.09(15) 2_655
N1 Cu1 O1 C2 -17.63(15) .
N1 Cu1 O1 C2 133.37(15) 2_655
O1 Cu1 N1 C7 174.75(15) 2_655
O1 Cu1 N1 C7 17.20(15) .
N1 Cu1 N1 C7 -83.98(15) 2_655
O1 Cu1 N1 C8 -13.29(14) 2_655
O1 Cu1 N1 C8 -170.85(14) .
N1 Cu1 N1 C8 87.98(13) 2_655
Cu1 O1 C2 C1 9.1(3) .
Cu1 O1 C2 C3 -171.35(12) .
C6 C1 C2 O1 -178.10(17) .
C7 C1 C2 O1 6.2(3) .
C6 C1 C2 C3 2.3(3) .
C7 C1 C2 C3 -173.39(16) .
O1 C2 C3 C4 179.19(17) .
C1 C2 C3 C4 -1.2(3) .
O1 C2 C3 Br1 1.1(2) .
C1 C2 C3 Br1 -179.33(12) .
C2 C3 C4 C5 -0.5(3) .
Br1 C3 C4 C5 177.60(14) .
C3 C4 C5 C6 1.2(3) .
C3 C4 C5 Cl1 -178.53(14) .
C4 C5 C6 C1 0.0(3) .
Cl1 C5 C6 C1 179.64(14) .
C2 C1 C6 C5 -1.8(3) .
C7 C1 C6 C5 174.18(17) .
C8 N1 C7 C1 178.61(17) .
Cu1 N1 C7 C1 -9.1(3) .
C6 C1 C7 N1 178.51(18) .
C2 C1 C7 N1 -5.6(3) .
C7 N1 C8 C13 -87.7(2) .
Cu1 N1 C8 C13 99.84(17) .
C7 N1 C8 C9 94.34(19) .
Cu1 N1 C8 C9 -78.15(19) .
C13 C8 C9 C10 1.6(3) .
N1 C8 C9 C10 179.58(16) .
C13 C8 C9 C14 -177.67(18) .
N1 C8 C9 C14 0.3(2) .
C8 C9 C10 C11 -0.1(3) .
C14 C9 C10 C11 179.22(18) .
C9 C10 C11 C12 -0.2(3) .
C10 C11 C12 C13 -0.9(3) .
C9 C8 C13 C12 -2.8(3) .
N1 C8 C13 C12 179.34(17) .
C9 C8 C13 C15 174.8(2) .
N1 C8 C13 C15 -3.1(3) .
C11 C12 C13 C8 2.4(3) .
C11 C12 C13 C15 -175.2(2) .
